data_2236575
loop_
_publ_author_name
'Lu, Tao'
'Liao, Xiao-Jian'
'Liang, Yuan-Wei'
'Xu, Shi-Hai'

_publ_section_title
;
 2-Carbamoyl-3,4,5,6-tetrafluorobenzoic acid
;
_journal_coeditor_code RK2367
_journal_issue 10
_journal_name_full 'Acta Crystallographica Section E'
_journal_page_first o2864
_journal_paper_doi 10.1107/S1600536812036549
_journal_volume 68
_journal_year 2012
_chemical_formula_iupac 'C8 H3 F4 N O3'
_chemical_formula_moiety 'C8 H3 F4 N O3'
_chemical_formula_sum 'C8 H3 F4 N O3'
_chemical_formula_weight 237.11
_space_group_crystal_system monoclinic
_space_group_IT_number 14
_space_group_name_Hall '-P 2ybc'
_space_group_name_H-M_alt 'P 1 21/c 1'
_symmetry_space_group_name_Hall '-P 2ybc'
_symmetry_space_group_name_H-M 'P 1 21/c 1'
_atom_sites_solution_hydrogens geom
_atom_sites_solution_primary direct
_atom_sites_solution_secondary difmap
_audit_creation_method Olex2
_cell_angle_alpha 90.00
_cell_angle_beta 100.086(4)
_cell_angle_gamma 90.00
_cell_formula_units_Z 4
_cell_length_a 14.5872(6)
_cell_length_b 6.9193(3)
_cell_length_c 8.6129(4)
_cell_measurement_reflns_used 1702
_cell_measurement_temperature 268
_cell_measurement_theta_max 62.6002
_cell_measurement_theta_min 5.2118
_cell_volume 855.89(7)
_computing_cell_refinement '<i>CrysAlis PRO</i> (Agilent, 2011)'
_computing_data_collection '<i>CrysAlis PRO</i> (Agilent, 2011)'
_computing_data_reduction '<i>CrysAlis PRO</i> (Agilent, 2011)'
_computing_molecular_graphics '<i>OLEX2</i> (Dolomanov <i>et al.</i>, 2009)'
_computing_publication_material '<i>OLEX2</i> (Dolomanov <i>et al.</i>, 2009)'
_computing_structure_refinement '<i>SHELXL97</i> (Sheldrick, 2008)'
_computing_structure_solution '<i>SHELXS97</i> (Sheldrick, 2008)'
_diffrn_ambient_temperature 268
_diffrn_detector_area_resol_mean 16.0288
_diffrn_measured_fraction_theta_full 0.963
_diffrn_measured_fraction_theta_max 0.963
_diffrn_measurement_device_type 'Agilent Xcalibur Gemini ultra Sapphire-3 CCD'
_diffrn_measurement_method '\w scans'
_diffrn_radiation_monochromator mirror
_diffrn_radiation_type 'Cu K\a'
_diffrn_radiation_wavelength 1.5418
_diffrn_reflns_av_R_equivalents 0.0127
_diffrn_reflns_limit_h_max 16
_diffrn_reflns_limit_h_min -15
_diffrn_reflns_limit_k_max 7
_diffrn_reflns_limit_k_min -4
_diffrn_reflns_limit_l_max 9
_diffrn_reflns_limit_l_min -9
_diffrn_reflns_number 2346
_diffrn_reflns_theta_full 62.69
_diffrn_reflns_theta_max 62.69
_diffrn_reflns_theta_min 7.10
_exptl_absorpt_coefficient_mu 1.775
_exptl_absorpt_correction_T_max 1.00000
_exptl_absorpt_correction_T_min 0.64297
_exptl_absorpt_correction_type multi-scan
_exptl_absorpt_process_details
;
(<i>CrysAlis PRO</i>; Agilent, 2011)
;
_exptl_crystal_colour colourless
_exptl_crystal_density_diffrn 1.840
_exptl_crystal_density_method 'not measured'
_exptl_crystal_description block
_exptl_crystal_F_000 472
_exptl_crystal_size_max 0.42
_exptl_crystal_size_mid 0.31
_exptl_crystal_size_min 0.17
_refine_diff_density_max 0.225
_refine_diff_density_min -0.171
_refine_ls_extinction_method none
_refine_ls_goodness_of_fit_ref 1.138
_refine_ls_hydrogen_treatment constr
_refine_ls_matrix_type full
_refine_ls_number_parameters 146
_refine_ls_number_reflns 1312
_refine_ls_number_restraints 0
_refine_ls_restrained_S_all 1.138
_refine_ls_R_factor_all 0.0373
_refine_ls_R_factor_gt 0.0350
_refine_ls_shift/su_max 0.000
_refine_ls_shift/su_mean 0.000
_refine_ls_structure_factor_coef Fsqd
_refine_ls_weighting_details 'calc w=1/[\s^2^(Fo^2^)+(0.0432P)^2^+0.5536P] where P=(Fo^2^+2Fc^2^)/3'
_refine_ls_weighting_scheme calc
_refine_ls_wR_factor_gt 0.0901
_refine_ls_wR_factor_ref 0.0913
_reflns_number_gt 1240
_reflns_number_total 1312
_reflns_threshold_expression I>2\s(I)
_cod_data_source_file rk2367.cif
_cod_data_source_block I
_cod_database_code 2236575
_cod_database_fobs_code 2236575

loop_
_space_group_symop_id
_space_group_symop_operation_xyz
1 'x, y, z'
2 '-x, y+1/2, -z+1/2'
3 '-x, -y, -z'
4 'x, -y-1/2, z-1/2'

loop_
_atom_site_type_symbol
_atom_site_label
_atom_site_fract_x
_atom_site_fract_y
_atom_site_fract_z
_atom_site_U_iso_or_equiv
_atom_site_adp_type
_atom_site_calc_flag
_atom_site_refinement_flags
_atom_site_occupancy
_atom_site_symmetry_multiplicity
F F1 0.27285(8) 0.04074(16) 0.69216(13) 0.0293(3) Uani d . 1 1
F F4 0.11543(8) 0.66145(18) 0.36824(14) 0.0328(3) Uani d . 1 1
F F2 0.09507(9) 0.02888(19) 0.54379(17) 0.0416(4) Uani d . 1 1
O O3 0.39455(9) 0.41810(19) 0.84775(14) 0.0219(3) Uani d . 1 1
F F3 0.01714(8) 0.3444(2) 0.38240(16) 0.0394(4) Uani d . 1 1
O O1 0.27710(9) 0.8186(2) 0.40108(15) 0.0253(4) Uani d . 1 1
H H1 0.3157 0.9023 0.3929 0.038 Uiso calc R 1 1
O O2 0.39129(9) 0.7021(2) 0.58320(16) 0.0280(4) Uani d . 1 1
N N1 0.45248(11) 0.2650(2) 0.65574(18) 0.0234(4) Uani d . 1 1
H H1A 0.5059 0.2493 0.7150 0.028 Uiso calc R 1 1
H H1B 0.4431 0.2227 0.5604 0.028 Uiso calc R 1 1
C C1 0.25134(12) 0.5238(3) 0.5229(2) 0.0182(4) Uani d . 1 1
C C5 0.23637(13) 0.1978(3) 0.6119(2) 0.0213(4) Uani d . 1 1
C C6 0.29012(12) 0.3598(3) 0.6086(2) 0.0173(4) Uani d . 1 1
C C4 0.14478(14) 0.1886(3) 0.5367(2) 0.0266(5) Uani d . 1 1
C C3 0.10574(13) 0.3486(3) 0.4559(2) 0.0259(5) Uani d . 1 1
C C8 0.31341(12) 0.6916(3) 0.5074(2) 0.0182(4) Uani d . 1 1
C C2 0.15862(13) 0.5134(3) 0.4498(2) 0.0223(4) Uani d . 1 1
C C7 0.38555(12) 0.3533(3) 0.7106(2) 0.0174(4) Uani d . 1 1

loop_
_atom_site_aniso_label
_atom_site_aniso_U_11
_atom_site_aniso_U_22
_atom_site_aniso_U_33
_atom_site_aniso_U_12
_atom_site_aniso_U_13
_atom_site_aniso_U_23
F1 0.0368(7) 0.0204(6) 0.0312(6) 0.0008(5) 0.0074(5) 0.0066(5)
F4 0.0216(6) 0.0325(7) 0.0399(7) 0.0031(5) -0.0069(5) 0.0090(5)
F2 0.0326(7) 0.0308(7) 0.0608(9) -0.0166(6) 0.0066(6) 0.0017(6)
O3 0.0257(7) 0.0245(7) 0.0145(7) 0.0056(6) 0.0007(5) -0.0019(5)
F3 0.0163(6) 0.0463(8) 0.0514(8) -0.0076(5) -0.0056(5) -0.0016(6)
O1 0.0235(7) 0.0248(8) 0.0254(7) -0.0043(6) -0.0017(6) 0.0084(6)
O2 0.0205(7) 0.0282(8) 0.0318(8) -0.0053(6) -0.0053(6) 0.0070(6)
N1 0.0191(8) 0.0329(10) 0.0168(8) 0.0069(7) -0.0009(6) -0.0051(7)
C1 0.0191(9) 0.0204(10) 0.0153(9) 0.0009(7) 0.0036(7) -0.0015(7)
C5 0.0257(10) 0.0190(10) 0.0203(9) 0.0030(8) 0.0068(8) 0.0016(7)
C6 0.0186(9) 0.0200(10) 0.0140(8) 0.0013(7) 0.0052(7) -0.0020(7)
C4 0.0237(10) 0.0265(11) 0.0312(11) -0.0084(8) 0.0090(8) -0.0043(9)
C3 0.0153(9) 0.0326(12) 0.0288(10) -0.0020(8) 0.0013(8) -0.0046(9)
C8 0.0191(9) 0.0198(10) 0.0150(9) 0.0012(7) 0.0015(7) -0.0004(7)
C2 0.0187(9) 0.0262(11) 0.0208(9) 0.0036(8) 0.0004(7) 0.0014(8)
C7 0.0213(9) 0.0157(9) 0.0153(9) 0.0004(7) 0.0032(7) 0.0023(7)

loop_
_atom_type_symbol
_atom_type_description
_atom_type_scat_dispersion_real
_atom_type_scat_dispersion_imag
_atom_type_scat_source
C C 0.0181 0.0091 'International Tables Vol C Tables 4.2.6.8 and 6.1.1.4'
H H 0.0000 0.0000 'International Tables Vol C Tables 4.2.6.8 and 6.1.1.4'
O O 0.0492 0.0322 'International Tables Vol C Tables 4.2.6.8 and 6.1.1.4'
N N 0.0311 0.0180 'International Tables Vol C Tables 4.2.6.8 and 6.1.1.4'
F F 0.0727 0.0534 'International Tables Vol C Tables 4.2.6.8 and 6.1.1.4'

loop_
_geom_angle_atom_site_label_1
_geom_angle_atom_site_label_2
_geom_angle_atom_site_label_3
_geom_angle
C8 O1 H1 109.5
H1A N1 H1B 120.0
C7 N1 H1A 120.0
C7 N1 H1B 120.0
C6 C1 C8 118.48(16)
C2 C1 C6 117.56(17)
C2 C1 C8 123.83(17)
F1 C5 C6 119.64(16)
F1 C5 C4 117.84(17)
C6 C5 C4 122.52(18)
C1 C6 C7 124.76(16)
C5 C6 C1 119.22(16)
C5 C6 C7 115.81(16)
F2 C4 C5 120.50(18)
F2 C4 C3 120.74(17)
C3 C4 C5 118.76(18)
F3 C3 C4 120.14(18)
F3 C3 C2 119.97(18)
C4 C3 C2 119.88(17)
O1 C8 C1 113.98(15)
O2 C8 O1 124.27(17)
O2 C8 C1 121.69(16)
F4 C2 C1 122.02(17)
F4 C2 C3 115.95(16)
C3 C2 C1 122.02(18)
O3 C7 N1 123.22(17)
O3 C7 C6 118.21(15)
N1 C7 C6 118.29(15)

loop_
_geom_bond_atom_site_label_1
_geom_bond_atom_site_label_2
_geom_bond_distance
F1 C5 1.346(2)
F4 C2 1.336(2)
F2 C4 1.329(2)
O3 C7 1.249(2)
F3 C3 1.336(2)
O1 H1 0.8200
O1 C8 1.312(2)
O2 C8 1.209(2)
N1 H1A 0.8600
N1 H1B 0.8600
N1 C7 1.308(2)
C1 C6 1.416(3)
C1 C8 1.493(3)
C1 C2 1.390(3)
C5 C6 1.371(3)
C5 C4 1.380(3)
C6 C7 1.511(2)
C4 C3 1.377(3)
C3 C2 1.383(3)

loop_
_geom_hbond_atom_site_label_D
_geom_hbond_atom_site_label_H
_geom_hbond_atom_site_label_A
_geom_hbond_site_symmetry_A
_geom_hbond_distance_DH
_geom_hbond_distance_HA
_geom_hbond_distance_DA
_geom_hbond_angle_DHA
O1 H1 O3 4_575 0.82 1.78 2.5965(18) 172.4
N1 H1A O3 2_646 0.86 2.82 3.281(2) 115.6
N1 H1A O2 2_646 0.86 2.11 2.940(2) 161.2
